data_4081705
loop_
_publ_author_name
'Ruddy, Adam J.'
'Kelly, Colin M.'
'Crawford, Sarah M.'
'Wheaton, Craig A.'
'Sydora, Orson L.'
'Small, Brooke L.'
'Stradiotto, Mark'
'Turculet, Laura'

_publ_section_title
;
 (N-Phosphinoamidinate)Iron Pre-Catalysts for the Room Temperature
 Hydrosilylation of Carbonyl Compounds with Broad Substrate Scope at Low
 Loadings
;
_journal_issue 19
_journal_name_full Organometallics
_journal_page_first 5581
_journal_paper_doi 10.1021/om400883u
_journal_volume 32
_journal_year 2013
_chemical_formula_sum 'C33 H58 Co N3 P Si2'
_chemical_formula_weight 642.90
_chemical_name_systematic
; 
 ? 
;
_space_group_IT_number 14
_symmetry_cell_setting monoclinic
_symmetry_space_group_name_Hall '-P 2yn'
_symmetry_space_group_name_H-M 'P 1 21/n 1'
_atom_sites_solution_hydrogens geom
_atom_sites_solution_primary direct
_atom_sites_solution_secondary difmap
_audit_creation_method SHELXL-97
_cell_angle_alpha 90.00
_cell_angle_beta 107.3280(10)
_cell_angle_gamma 90.00
_cell_formula_units_Z 8
_cell_length_a 17.6220(13)
_cell_length_b 19.4261(14)
_cell_length_c 22.7710(16)
_cell_measurement_reflns_used 9927
_cell_measurement_temperature 173(2)
_cell_measurement_theta_max 45.911
_cell_measurement_theta_min 4.347
_cell_volume 7441.3(9)
_computing_structure_refinement 'SHELXL-97 (Sheldrick, 1997)'
_computing_structure_solution 'SHELXS-97 (Sheldrick, 1990)'
_diffrn_ambient_temperature 173(2)
_diffrn_measured_fraction_theta_full 0.998
_diffrn_measured_fraction_theta_max 0.998
_diffrn_radiation_monochromator graphite
_diffrn_radiation_source 'fine-focus sealed tube'
_diffrn_radiation_type MoK\a
_diffrn_radiation_wavelength 0.71073
_diffrn_reflns_av_R_equivalents 0.0724
_diffrn_reflns_av_sigmaI/netI 0.0430
_diffrn_reflns_limit_h_max 22
_diffrn_reflns_limit_h_min -22
_diffrn_reflns_limit_k_max 24
_diffrn_reflns_limit_k_min -24
_diffrn_reflns_limit_l_max 28
_diffrn_reflns_limit_l_min -28
_diffrn_reflns_number 117084
_diffrn_reflns_theta_full 26.44
_diffrn_reflns_theta_max 26.44
_diffrn_reflns_theta_min 1.29
_exptl_absorpt_coefficient_mu 0.593
_exptl_absorpt_correction_T_max 0.8737
_exptl_absorpt_correction_T_min 0.8239
_exptl_absorpt_correction_type multi-scan
_exptl_crystal_colour orange
_exptl_crystal_density_diffrn 1.148
_exptl_crystal_density_method 'not measured'
_exptl_crystal_description fragment
_exptl_crystal_F_000 2776
_exptl_crystal_size_max 0.34
_exptl_crystal_size_mid 0.32
_exptl_crystal_size_min 0.23
_refine_diff_density_max 0.478
_refine_diff_density_min -0.341
_refine_diff_density_rms 0.058
_refine_ls_extinction_method none
_refine_ls_goodness_of_fit_ref 1.035
_refine_ls_hydrogen_treatment constr
_refine_ls_matrix_type full
_refine_ls_number_parameters 753
_refine_ls_number_reflns 15313
_refine_ls_number_restraints 0
_refine_ls_restrained_S_all 1.035
_refine_ls_R_factor_all 0.0670
_refine_ls_R_factor_gt 0.0415
_refine_ls_shift/su_max 0.001
_refine_ls_shift/su_mean 0.000
_refine_ls_structure_factor_coef Fsqd
_refine_ls_weighting_details 'calc w=1/[\s^2^(Fo^2^)+(0.0417P)^2^+4.4191P] where P=(Fo^2^+2Fc^2^)/3'
_refine_ls_weighting_scheme calc
_refine_ls_wR_factor_gt 0.0931
_refine_ls_wR_factor_ref 0.1071
_reflns_number_gt 11095
_reflns_number_total 15313
_reflns_threshold_expression >2sigma(I)
_cod_data_source_file om400883u_si_002.cif
_cod_data_source_block 2c
_cod_depositor_comments
;
The following automatic conversions were performed:

'_symmetry_cell_setting' value 'Monoclinic' changed to 'monoclinic'
according to /home/saulius/struct/CIF-dictionaries/cif_core.dic
dictionary named 'cif_core.dic' version 2.4.2 from 2011-04-26.

Automatic conversion script
Id: cif_fix_values 1891 2012-01-12 08:04:46Z andrius 
;
_cod_original_sg_symbol_H-M P2(1)/n
_cod_database_code 4081705

loop_
_symmetry_equiv_pos_as_xyz
'x, y, z'
'-x+1/2, y+1/2, -z+1/2'
'-x, -y, -z'
'x-1/2, -y-1/2, z-1/2'

loop_
_atom_site_label
_atom_site_type_symbol
_atom_site_fract_x
_atom_site_fract_y
_atom_site_fract_z
_atom_site_U_iso_or_equiv
_atom_site_adp_type
_atom_site_occupancy
_atom_site_symmetry_multiplicity
_atom_site_calc_flag
_atom_site_refinement_flags
Co1 Co 0.088969(19) 0.775458(16) 0.833323(14) 0.02581(8) Uani 1 1 d .
P1 P 0.04239(4) 0.65943(3) 0.81937(3) 0.02790(14) Uani 1 1 d .
N2 N 0.09995(11) 0.75313(9) 0.92014(8) 0.0241(4) Uani 1 1 d .
Si1 Si 0.19655(4) 0.86915(4) 0.78736(3) 0.03300(16) Uani 1 1 d .
Si2 Si 0.02165(4) 0.86441(4) 0.71449(3) 0.03340(17) Uani 1 1 d .
C1 C 0.11577(17) 0.59993(13) 0.80156(13) 0.0408(7) Uani 1 1 d .
N1 N 0.04775(12) 0.64231(10) 0.89253(9) 0.0294(5) Uani 1 1 d .
C2 C 0.1960(2) 0.6221(2) 0.8440(3) 0.115(2) Uani 1 1 d .
H2A H 0.2376 0.5924 0.8374 0.173 Uiso 1 1 calc R
H2B H 0.1957 0.6184 0.8868 0.173 Uiso 1 1 calc R
H2C H 0.2063 0.6700 0.8350 0.173 Uiso 1 1 calc R
N3 N 0.10050(11) 0.84339(10) 0.77693(9) 0.0276(4) Uani 1 1 d .
C3 C 0.1160(3) 0.6101(3) 0.73618(19) 0.133(2) Uani 1 1 d .
H3A H 0.1631 0.5879 0.7301 0.199 Uiso 1 1 calc R
H3B H 0.1172 0.6595 0.7276 0.199 Uiso 1 1 calc R
H3C H 0.0680 0.5897 0.7082 0.199 Uiso 1 1 calc R
C4 C 0.1050(2) 0.52530(17) 0.8140(2) 0.0789(12) Uani 1 1 d .
H4A H 0.0574 0.5077 0.7833 0.118 Uiso 1 1 calc R
H4B H 0.0991 0.5202 0.8552 0.118 Uiso 1 1 calc R
H4C H 0.1516 0.4993 0.8115 0.118 Uiso 1 1 calc R
C5 C -0.06327(16) 0.63546(15) 0.78040(12) 0.0418(7) Uani 1 1 d .
C6 C -0.0845(2) 0.56448(17) 0.79869(19) 0.0728(11) Uani 1 1 d .
H6A H -0.1424 0.5587 0.7848 0.109 Uiso 1 1 calc R
H6B H -0.0651 0.5597 0.8435 0.109 Uiso 1 1 calc R
H6C H -0.0598 0.5293 0.7796 0.109 Uiso 1 1 calc R
C7 C -0.0847(2) 0.6423(3) 0.71098(16) 0.115(2) Uani 1 1 d .
H7A H -0.0592 0.6052 0.6945 0.172 Uiso 1 1 calc R
H7B H -0.0662 0.6869 0.7005 0.172 Uiso 1 1 calc R
H7C H -0.1425 0.6392 0.6931 0.172 Uiso 1 1 calc R
C8 C -0.11093(19) 0.68729(19) 0.80519(19) 0.0739(11) Uani 1 1 d .
H8A H -0.1678 0.6795 0.7857 0.111 Uiso 1 1 calc R
H8B H -0.0970 0.7341 0.7960 0.111 Uiso 1 1 calc R
H8C H -0.0986 0.6816 0.8498 0.111 Uiso 1 1 calc R
C9 C 0.07462(13) 0.69110(12) 0.93355(10) 0.0255(5) Uani 1 1 d .
C10 C 0.07326(14) 0.67212(13) 0.99723(11) 0.0312(6) Uani 1 1 d .
C11 C 0.08308(17) 0.60285(14) 1.01398(12) 0.0424(7) Uani 1 1 d .
H11 H 0.0904 0.5699 0.9853 0.051 Uiso 1 1 calc R
C12 C 0.0823(2) 0.58154(18) 1.07118(14) 0.0583(9) Uani 1 1 d .
H12 H 0.0907 0.5344 1.0823 0.070 Uiso 1 1 calc R
C13 C 0.0693(2) 0.62816(18) 1.11228(14) 0.0590(9) Uani 1 1 d .
H13 H 0.0681 0.6132 1.1517 0.071 Uiso 1 1 calc R
C14 C 0.05800(18) 0.69665(17) 1.09671(13) 0.0502(8) Uani 1 1 d .
H14 H 0.0487 0.7287 1.1253 0.060 Uiso 1 1 calc R
C15 C 0.06014(15) 0.71924(15) 1.03905(11) 0.0367(6) Uani 1 1 d .
H15 H 0.0527 0.7666 1.0285 0.044 Uiso 1 1 calc R
C16 C 0.14517(13) 0.80000(12) 0.96552(10) 0.0251(5) Uani 1 1 d .
C17 C 0.21870(14) 0.78081(13) 1.00738(10) 0.0288(5) Uani 1 1 d .
C18 C 0.26319(16) 0.83117(14) 1.04585(11) 0.0369(6) Uani 1 1 d .
H18 H 0.3129 0.8190 1.0741 0.044 Uiso 1 1 calc R
C19 C 0.23751(16) 0.89796(14) 1.04433(12) 0.0405(7) Uani 1 1 d .
H19 H 0.2693 0.9314 1.0710 0.049 Uiso 1 1 calc R
C20 C 0.16555(16) 0.91617(14) 1.00393(12) 0.0377(6) Uani 1 1 d .
H20 H 0.1478 0.9624 1.0033 0.045 Uiso 1 1 calc R
C21 C 0.11798(15) 0.86851(12) 0.96388(11) 0.0304(5) Uani 1 1 d .
C22 C 0.25362(15) 0.70863(13) 1.01213(11) 0.0333(6) Uani 1 1 d .
H22 H 0.2135 0.6779 0.9838 0.040 Uiso 1 1 calc R
C23 C 0.27130(17) 0.67998(15) 1.07786(12) 0.0444(7) Uani 1 1 d .
H23A H 0.2896 0.6322 1.0788 0.067 Uiso 1 1 calc R
H23B H 0.2228 0.6816 1.0905 0.067 Uiso 1 1 calc R
H23C H 0.3127 0.7079 1.1061 0.067 Uiso 1 1 calc R
C24 C 0.32901(15) 0.70723(15) 0.99237(13) 0.0407(6) Uani 1 1 d .
H24A H 0.3166 0.7225 0.9495 0.061 Uiso 1 1 calc R
H24B H 0.3501 0.6602 0.9960 0.061 Uiso 1 1 calc R
H24C H 0.3687 0.7380 1.0188 0.061 Uiso 1 1 calc R
C25 C 0.03806(16) 0.89147(14) 0.92083(13) 0.0402(6) Uani 1 1 d .
H25 H 0.0227 0.8577 0.8862 0.048 Uiso 1 1 calc R
C26 C -0.0257(2) 0.8894(3) 0.9527(2) 0.0990(16) Uani 1 1 d .
H26A H -0.0085 0.9163 0.9908 0.148 Uiso 1 1 calc R
H26B H -0.0350 0.8416 0.9625 0.148 Uiso 1 1 calc R
H26C H -0.0750 0.9089 0.9256 0.148 Uiso 1 1 calc R
C27 C 0.0407(2) 0.96175(16) 0.89301(16) 0.0638(9) Uani 1 1 d .
H27A H 0.0495 0.9969 0.9252 0.096 Uiso 1 1 calc R
H27B H -0.0098 0.9707 0.8613 0.096 Uiso 1 1 calc R
H27C H 0.0842 0.9632 0.8744 0.096 Uiso 1 1 calc R
C28 C 0.2368(2) 0.8384(2) 0.72513(16) 0.0700(10) Uani 1 1 d .
H28A H 0.2315 0.7882 0.7216 0.105 Uiso 1 1 calc R
H28B H 0.2930 0.8511 0.7349 0.105 Uiso 1 1 calc R
H28C H 0.2069 0.8596 0.6860 0.105 Uiso 1 1 calc R
C29 C 0.2113(2) 0.96415(17) 0.79249(19) 0.0713(11) Uani 1 1 d .
H29A H 0.1938 0.9841 0.7511 0.107 Uiso 1 1 calc R
H29B H 0.2677 0.9744 0.8116 0.107 Uiso 1 1 calc R
H29C H 0.1801 0.9839 0.8175 0.107 Uiso 1 1 calc R
C30 C 0.26050(18) 0.8331(2) 0.86120(15) 0.0686(11) Uani 1 1 d .
H30A H 0.2450 0.8530 0.8955 0.103 Uiso 1 1 calc R
H30B H 0.3162 0.8443 0.8659 0.103 Uiso 1 1 calc R
H30C H 0.2540 0.7830 0.8611 0.103 Uiso 1 1 calc R
C31 C 0.0291(2) 0.95231(16) 0.68347(15) 0.0623(9) Uani 1 1 d .
H31A H 0.0285 0.9868 0.7147 0.093 Uiso 1 1 calc R
H31B H -0.0161 0.9601 0.6467 0.093 Uiso 1 1 calc R
H31C H 0.0788 0.9562 0.6727 0.093 Uiso 1 1 calc R
C32 C -0.07253(17) 0.86370(17) 0.73571(15) 0.0545(8) Uani 1 1 d .
H32A H -0.0833 0.8168 0.7470 0.082 Uiso 1 1 calc R
H32B H -0.1164 0.8792 0.7006 0.082 Uiso 1 1 calc R
H32C H -0.0674 0.8946 0.7707 0.082 Uiso 1 1 calc R
C33 C 0.01359(19) 0.80340(17) 0.64948(14) 0.0562(8) Uani 1 1 d .
H33A H 0.0631 0.8043 0.6382 0.084 Uiso 1 1 calc R
H33B H -0.0308 0.8172 0.6140 0.084 Uiso 1 1 calc R
H33C H 0.0043 0.7567 0.6622 0.084 Uiso 1 1 calc R
Co2 Co 0.140568(19) 0.751106(16) 1.441934(14) 0.02586(8) Uani 1 1 d .
P2 P 0.19744(4) 0.86166(3) 1.46476(3) 0.02995(15) Uani 1 1 d .
Si3 Si 0.03286(4) 0.65224(4) 1.47051(3) 0.03461(17) Uani 1 1 d .
Si4 Si 0.20527(5) 0.62544(4) 1.53891(3) 0.03780(18) Uani 1 1 d .
N4 N 0.19381(12) 0.88662(10) 1.39358(9) 0.0295(5) Uani 1 1 d .
N5 N 0.12969(11) 0.78245(9) 1.35671(8) 0.0222(4) Uani 1 1 d .
N6 N 0.13212(12) 0.67068(10) 1.48649(9) 0.0303(5) Uani 1 1 d .
C34 C 0.14223(19) 0.93094(14) 1.49109(13) 0.0457(7) Uani 1 1 d .
C35 C 0.1531(3) 0.9257(2) 1.55949(15) 0.0819(12) Uani 1 1 d .
H35A H 0.2084 0.9362 1.5824 0.123 Uiso 1 1 calc R
H35B H 0.1402 0.8788 1.5694 0.123 Uiso 1 1 calc R
H35C H 0.1177 0.9585 1.5709 0.123 Uiso 1 1 calc R
C36 C 0.0549(2) 0.91916(17) 1.45479(17) 0.0641(9) Uani 1 1 d .
H36A H 0.0369 0.8754 1.4673 0.096 Uiso 1 1 calc R
H36B H 0.0494 0.9178 1.4107 0.096 Uiso 1 1 calc R
H36C H 0.0225 0.9568 1.4631 0.096 Uiso 1 1 calc R
C37 C 0.1644(3) 1.00375(16) 1.47524(18) 0.0783(12) Uani 1 1 d .
H37A H 0.1278 1.0373 1.4842 0.117 Uiso 1 1 calc R
H37B H 0.1606 1.0059 1.4315 0.117 Uiso 1 1 calc R
H37C H 0.2189 1.0144 1.5000 0.117 Uiso 1 1 calc R
C38 C 0.30539(17) 0.86146(16) 1.50486(12) 0.0456(7) Uani 1 1 d .
C39 C 0.3445(2) 0.9323(2) 1.50661(18) 0.0827(13) Uani 1 1 d .
H39A H 0.3267 0.9629 1.5342 0.124 Uiso 1 1 calc R
H39B H 0.3292 0.9520 1.4651 0.124 Uiso 1 1 calc R
H39C H 0.4024 0.9274 1.5216 0.124 Uiso 1 1 calc R
C40 C 0.3225(2) 0.83231(19) 1.57003(13) 0.0622(9) Uani 1 1 d .
H40A H 0.3795 0.8228 1.5869 0.093 Uiso 1 1 calc R
H40B H 0.2925 0.7896 1.5687 0.093 Uiso 1 1 calc R
H40C H 0.3065 0.8659 1.5962 0.093 Uiso 1 1 calc R
C41 C 0.33949(19) 0.8126(2) 1.46641(15) 0.0685(10) Uani 1 1 d .
H41A H 0.3325 0.8327 1.4257 0.103 Uiso 1 1 calc R
H41B H 0.3116 0.7683 1.4619 0.103 Uiso 1 1 calc R
H41C H 0.3962 0.8054 1.4870 0.103 Uiso 1 1 calc R
C42 C 0.15998(13) 0.84415(11) 1.34800(10) 0.0244(5) Uani 1 1 d .
C43 C 0.16096(13) 0.86975(12) 1.28616(10) 0.0256(5) Uani 1 1 d .
C44 C 0.16301(14) 0.82659(13) 1.23766(11) 0.0296(5) Uani 1 1 d .
H44 H 0.1614 0.7781 1.2424 0.036 Uiso 1 1 calc R
C45 C 0.16730(15) 0.85405(14) 1.18255(11) 0.0368(6) Uani 1 1 d .
H45 H 0.1696 0.8242 1.1501 0.044 Uiso 1 1 calc R
C46 C 0.16830(16) 0.92424(14) 1.17449(12) 0.0403(7) Uani 1 1 d .
H46 H 0.1703 0.9429 1.1364 0.048 Uiso 1 1 calc R
C47 C 0.16643(16) 0.96722(14) 1.22223(12) 0.0398(6) Uani 1 1 d .
H47 H 0.1675 1.0157 1.2171 0.048 Uiso 1 1 calc R
C48 C 0.16298(15) 0.94042(13) 1.27729(11) 0.0334(6) Uani 1 1 d .
H48 H 0.1619 0.9707 1.3098 0.040 Uiso 1 1 calc R
C49 C 0.07846(13) 0.74170(11) 1.30932(10) 0.0235(5) Uani 1 1 d .
C50 C 0.10074(14) 0.67231(12) 1.30480(10) 0.0266(5) Uani 1 1 d .
C51 C 0.04717(15) 0.62898(13) 1.26533(11) 0.0327(6) Uani 1 1 d .
H51 H 0.0611 0.5821 1.2626 0.039 Uiso 1 1 calc R
C52 C -0.02626(16) 0.65195(13) 1.22970(12) 0.0384(6) Uani 1 1 d .
H52 H -0.0623 0.6211 1.2030 0.046 Uiso 1 1 calc R
C53 C -0.04685(15) 0.71954(13) 1.23306(11) 0.0337(6) Uani 1 1 d .
H53 H -0.0970 0.7352 1.2077 0.040 Uiso 1 1 calc R
C54 C 0.00390(14) 0.76589(12) 1.27274(11) 0.0273(5) Uani 1 1 d .
C55 C 0.18218(15) 0.64553(12) 1.34146(12) 0.0359(6) Uani 1 1 d .
H55 H 0.1955 0.6681 1.3828 0.043 Uiso 1 1 calc R
C56 C 0.24641(19) 0.66603(19) 1.3137(2) 0.0801(13) Uani 1 1 d .
H56A H 0.2976 0.6479 1.3390 0.120 Uiso 1 1 calc R
H56B H 0.2492 0.7163 1.3120 0.120 Uiso 1 1 calc R
H56C H 0.2342 0.6472 1.2720 0.120 Uiso 1 1 calc R
C57 C 0.18640(18) 0.56855(14) 1.35288(15) 0.0517(8) Uani 1 1 d .
H57A H 0.1804 0.5443 1.3140 0.078 Uiso 1 1 calc R
H57B H 0.1436 0.5547 1.3697 0.078 Uiso 1 1 calc R
H57C H 0.2379 0.5569 1.3823 0.078 Uiso 1 1 calc R
C58 C -0.02542(14) 0.83963(12) 1.27362(11) 0.0313(5) Uani 1 1 d .
H58 H 0.0172 0.8664 1.3039 0.038 Uiso 1 1 calc R
C59 C -0.04052(16) 0.87348(14) 1.21039(12) 0.0408(6) Uani 1 1 d .
H59A H 0.0085 0.8726 1.1984 0.061 Uiso 1 1 calc R
H59B H -0.0574 0.9213 1.2124 0.061 Uiso 1 1 calc R
H59C H -0.0823 0.8482 1.1799 0.061 Uiso 1 1 calc R
C60 C -0.10095(15) 0.84345(14) 1.29370(13) 0.0400(6) Uani 1 1 d .
H60A H -0.1428 0.8156 1.2659 0.060 Uiso 1 1 calc R
H60B H -0.1187 0.8914 1.2923 0.060 Uiso 1 1 calc R
H60C H -0.0897 0.8258 1.3357 0.060 Uiso 1 1 calc R
C61 C 0.1792(2) 0.53165(15) 1.53813(17) 0.0632(10) Uani 1 1 d .
H61A H 0.1318 0.5261 1.5518 0.095 Uiso 1 1 calc R
H61B H 0.2237 0.5064 1.5659 0.095 Uiso 1 1 calc R
H61C H 0.1686 0.5135 1.4963 0.095 Uiso 1 1 calc R
C62 C 0.30272(17) 0.63016(17) 1.52248(14) 0.0523(8) Uani 1 1 d .
H62A H 0.2965 0.6132 1.4808 0.078 Uiso 1 1 calc R
H62B H 0.3418 0.6017 1.5522 0.078 Uiso 1 1 calc R
H62C H 0.3211 0.6780 1.5258 0.078 Uiso 1 1 calc R
C63 C 0.2202(2) 0.65867(19) 1.61855(13) 0.0595(9) Uani 1 1 d .
H63A H 0.2387 0.7065 1.6211 0.089 Uiso 1 1 calc R
H63B H 0.2600 0.6304 1.6479 0.089 Uiso 1 1 calc R
H63C H 0.1698 0.6566 1.6284 0.089 Uiso 1 1 calc R
C64 C -0.0012(2) 0.57757(17) 1.41775(15) 0.0604(9) Uani 1 1 d .
H64A H 0.0105 0.5862 1.3790 0.091 Uiso 1 1 calc R
H64B H -0.0586 0.5714 1.4096 0.091 Uiso 1 1 calc R
H64C H 0.0265 0.5358 1.4370 0.091 Uiso 1 1 calc R
C65 C -0.00065(18) 0.63747(15) 1.53984(14) 0.0486(7) Uani 1 1 d .
H65A H 0.0261 0.5967 1.5619 0.073 Uiso 1 1 calc R
H65B H -0.0583 0.6301 1.5271 0.073 Uiso 1 1 calc R
H65C H 0.0126 0.6777 1.5669 0.073 Uiso 1 1 calc R
C66 C -0.02094(17) 0.72938(17) 1.42943(16) 0.0585(9) Uani 1 1 d .
H66A H -0.0114 0.7686 1.4577 0.088 Uiso 1 1 calc R
H66B H -0.0781 0.7196 1.4146 0.088 Uiso 1 1 calc R
H66C H -0.0015 0.7403 1.3944 0.088 Uiso 1 1 calc R

loop_
_atom_site_aniso_label
_atom_site_aniso_U_11
_atom_site_aniso_U_22
_atom_site_aniso_U_33
_atom_site_aniso_U_23
_atom_site_aniso_U_13
_atom_site_aniso_U_12
Co1 0.02779(18) 0.02492(17) 0.02355(17) 0.00049(13) 0.00587(14) -0.00168(13)
P1 0.0331(4) 0.0261(3) 0.0253(3) -0.0043(2) 0.0100(3) -0.0049(3)
N2 0.0256(10) 0.0247(10) 0.0211(10) -0.0033(8) 0.0058(8) -0.0023(8)
Si1 0.0288(4) 0.0364(4) 0.0330(4) 0.0077(3) 0.0079(3) -0.0002(3)
Si2 0.0337(4) 0.0346(4) 0.0272(4) 0.0007(3) 0.0019(3) 0.0018(3)
C1 0.0538(18) 0.0315(14) 0.0442(16) -0.0026(12) 0.0255(14) 0.0040(13)
N1 0.0350(12) 0.0266(11) 0.0280(11) -0.0023(8) 0.0118(9) -0.0054(9)
C2 0.039(2) 0.099(3) 0.209(6) -0.071(4) 0.038(3) 0.001(2)
N3 0.0286(11) 0.0269(11) 0.0265(10) 0.0031(8) 0.0070(9) -0.0001(8)
C3 0.210(6) 0.146(4) 0.084(3) 0.046(3) 0.109(4) 0.114(4)
C4 0.078(3) 0.0400(19) 0.128(4) 0.013(2) 0.045(3) 0.0157(18)
C5 0.0384(16) 0.0486(17) 0.0354(15) -0.0066(12) 0.0064(12) -0.0165(13)
C6 0.058(2) 0.050(2) 0.105(3) -0.008(2) 0.018(2) -0.0285(17)
C7 0.075(3) 0.222(6) 0.035(2) -0.005(3) -0.0027(19) -0.077(3)
C8 0.0324(18) 0.073(2) 0.109(3) -0.009(2) 0.0104(19) -0.0007(16)
C9 0.0234(12) 0.0288(13) 0.0244(12) -0.0006(10) 0.0073(10) 0.0007(10)
C10 0.0283(13) 0.0397(15) 0.0266(13) -0.0008(11) 0.0098(11) -0.0061(11)
C11 0.0517(18) 0.0437(16) 0.0363(15) 0.0063(12) 0.0200(14) 0.0019(13)
C12 0.081(2) 0.058(2) 0.0443(18) 0.0147(15) 0.0313(17) 0.0001(18)
C13 0.069(2) 0.077(2) 0.0384(17) 0.0116(16) 0.0259(16) -0.0119(18)
C14 0.0503(18) 0.072(2) 0.0351(16) -0.0140(15) 0.0224(14) -0.0156(16)
C15 0.0338(15) 0.0490(16) 0.0302(14) -0.0063(12) 0.0137(12) -0.0096(12)
C16 0.0268(12) 0.0288(12) 0.0205(11) -0.0030(9) 0.0083(10) -0.0052(10)
C17 0.0275(13) 0.0378(14) 0.0213(12) 0.0006(10) 0.0077(10) -0.0030(11)
C18 0.0322(14) 0.0469(16) 0.0285(14) -0.0037(12) 0.0046(11) -0.0088(12)
C19 0.0427(16) 0.0459(17) 0.0320(14) -0.0138(12) 0.0098(13) -0.0186(13)
C20 0.0448(16) 0.0331(14) 0.0377(15) -0.0090(11) 0.0160(13) -0.0073(12)
C21 0.0319(14) 0.0312(13) 0.0294(13) -0.0044(10) 0.0113(11) -0.0034(11)
C22 0.0278(13) 0.0394(15) 0.0297(13) 0.0057(11) 0.0037(11) -0.0005(11)
C23 0.0424(17) 0.0516(18) 0.0359(15) 0.0115(13) 0.0065(13) 0.0038(13)
C24 0.0321(15) 0.0488(17) 0.0400(16) 0.0075(13) 0.0087(12) 0.0042(12)
C25 0.0381(15) 0.0364(15) 0.0421(16) -0.0106(12) 0.0060(13) 0.0051(12)
C26 0.040(2) 0.140(4) 0.122(4) 0.052(3) 0.031(2) 0.023(2)
C27 0.058(2) 0.052(2) 0.073(2) 0.0157(17) 0.0066(18) 0.0101(16)
C28 0.051(2) 0.104(3) 0.063(2) -0.004(2) 0.0296(18) 0.003(2)
C29 0.050(2) 0.051(2) 0.104(3) 0.001(2) 0.009(2) -0.0176(16)
C30 0.0350(18) 0.101(3) 0.060(2) 0.034(2) -0.0009(15) -0.0089(18)
C31 0.070(2) 0.052(2) 0.0503(19) 0.0216(16) -0.0040(17) 0.0036(17)
C32 0.0375(17) 0.064(2) 0.057(2) -0.0005(16) 0.0066(15) 0.0099(15)
C33 0.0506(19) 0.071(2) 0.0416(17) -0.0164(16) 0.0060(15) -0.0045(16)
Co2 0.02665(18) 0.02420(17) 0.02592(17) 0.00257(13) 0.00659(13) -0.00117(13)
P2 0.0371(4) 0.0284(3) 0.0229(3) -0.0021(3) 0.0068(3) -0.0071(3)
Si3 0.0343(4) 0.0314(4) 0.0422(4) 0.0048(3) 0.0177(3) -0.0034(3)
Si4 0.0399(4) 0.0405(4) 0.0350(4) 0.0109(3) 0.0142(3) 0.0096(3)
N4 0.0357(12) 0.0264(11) 0.0254(10) -0.0023(8) 0.0075(9) -0.0083(9)
N5 0.0212(10) 0.0215(10) 0.0225(10) -0.0011(8) 0.0042(8) -0.0014(8)
N6 0.0323(11) 0.0284(11) 0.0316(11) 0.0058(9) 0.0119(9) 0.0014(9)
C34 0.069(2) 0.0368(16) 0.0350(15) -0.0054(12) 0.0211(15) 0.0034(14)
C35 0.111(3) 0.097(3) 0.045(2) -0.0016(19) 0.036(2) 0.030(3)
C36 0.065(2) 0.054(2) 0.076(2) -0.0055(18) 0.0253(19) 0.0187(17)
C37 0.123(4) 0.0326(18) 0.085(3) -0.0143(18) 0.041(3) -0.005(2)
C38 0.0373(16) 0.0605(19) 0.0333(15) -0.0021(13) 0.0019(12) -0.0154(14)
C39 0.066(2) 0.097(3) 0.072(3) 0.004(2) 0.000(2) -0.050(2)
C40 0.053(2) 0.087(3) 0.0351(17) 0.0053(17) -0.0040(15) -0.0031(18)
C41 0.0345(18) 0.116(3) 0.051(2) 0.003(2) 0.0070(15) 0.0095(19)
C42 0.0236(12) 0.0245(12) 0.0245(12) 0.0006(9) 0.0061(10) 0.0010(9)
C43 0.0225(12) 0.0296(13) 0.0242(12) 0.0010(10) 0.0063(10) -0.0013(10)
C44 0.0274(13) 0.0326(13) 0.0294(13) -0.0006(10) 0.0091(10) -0.0037(10)
C45 0.0381(15) 0.0486(17) 0.0265(13) -0.0037(11) 0.0139(12) -0.0038(12)
C46 0.0466(17) 0.0469(17) 0.0312(14) 0.0079(12) 0.0170(13) -0.0025(13)
C47 0.0474(17) 0.0327(14) 0.0420(16) 0.0084(12) 0.0175(13) 0.0010(12)
C48 0.0370(15) 0.0323(14) 0.0316(14) -0.0007(11) 0.0112(11) 0.0004(11)
C49 0.0240(12) 0.0252(12) 0.0210(11) -0.0021(9) 0.0065(9) -0.0039(9)
C50 0.0301(13) 0.0268(12) 0.0246(12) -0.0026(10) 0.0105(10) -0.0008(10)
C51 0.0408(15) 0.0260(13) 0.0313(13) -0.0064(10) 0.0108(12) -0.0038(11)
C52 0.0434(16) 0.0355(15) 0.0328(14) -0.0099(11) 0.0060(12) -0.0122(12)
C53 0.0278(13) 0.0367(15) 0.0324(14) 0.0001(11) 0.0028(11) -0.0029(11)
C54 0.0268(13) 0.0288(13) 0.0260(12) -0.0013(10) 0.0075(10) -0.0019(10)
C55 0.0363(15) 0.0269(13) 0.0424(15) -0.0045(11) 0.0083(12) 0.0064(11)
C56 0.0389(19) 0.075(3) 0.129(4) 0.050(2) 0.030(2) 0.0152(17)
C57 0.0500(19) 0.0394(17) 0.067(2) 0.0140(15) 0.0189(16) 0.0137(14)
C58 0.0248(13) 0.0290(13) 0.0370(14) 0.0022(11) 0.0047(11) 0.0034(10)
C59 0.0383(16) 0.0386(15) 0.0413(16) 0.0099(12) 0.0057(13) 0.0052(12)
C60 0.0342(15) 0.0417(16) 0.0440(16) 0.0051(13) 0.0115(12) 0.0101(12)
C61 0.072(2) 0.0422(18) 0.082(2) 0.0268(17) 0.034(2) 0.0204(16)
C62 0.0407(17) 0.066(2) 0.0522(19) 0.0128(16) 0.0168(15) 0.0179(15)
C63 0.056(2) 0.085(2) 0.0376(17) 0.0087(16) 0.0135(15) 0.0061(18)
C64 0.055(2) 0.065(2) 0.066(2) -0.0181(17) 0.0253(17) -0.0274(17)
C65 0.0518(19) 0.0450(17) 0.0593(19) 0.0053(14) 0.0322(16) -0.0005(14)
C66 0.0324(16) 0.067(2) 0.078(2) 0.0317(18) 0.0209(16) 0.0073(15)

loop_
_atom_type_symbol
_atom_type_description
_atom_type_scat_dispersion_real
_atom_type_scat_dispersion_imag
_atom_type_scat_source
C C 0.0033 0.0016 'International Tables Vol C Tables 4.2.6.8 and 6.1.1.4'
H H 0.0000 0.0000 'International Tables Vol C Tables 4.2.6.8 and 6.1.1.4'
N N 0.0061 0.0033 'International Tables Vol C Tables 4.2.6.8 and 6.1.1.4'
Si Si 0.0817 0.0704 'International Tables Vol C Tables 4.2.6.8 and 6.1.1.4'
P P 0.1023 0.0942 'International Tables Vol C Tables 4.2.6.8 and 6.1.1.4'
Co Co 0.3494 0.9721 'International Tables Vol C Tables 4.2.6.8 and 6.1.1.4'

loop_
_geom_angle_atom_site_label_1
_geom_angle_atom_site_label_2
_geom_angle_atom_site_label_3
_geom_angle
N3 Co1 N2 146.39(8)
N3 Co1 P1 132.04(6)
N2 Co1 P1 81.56(6)
N1 P1 C1 104.83(11)
N1 P1 C5 100.15(11)
C1 P1 C5 113.54(13)
N1 P1 Co1 98.04(7)
C1 P1 Co1 112.37(9)
C5 P1 Co1 123.59(10)
C9 N2 C16 123.74(19)
C9 N2 Co1 118.77(15)
C16 N2 Co1 116.81(14)
N3 Si1 C30 108.84(12)
N3 Si1 C28 112.65(14)
C30 Si1 C28 107.56(18)
N3 Si1 C29 114.32(13)
C30 Si1 C29 106.32(18)
C28 Si1 C29 106.77(18)
N3 Si2 C32 110.35(12)
N3 Si2 C31 113.61(13)
C32 Si2 C31 105.86(16)
N3 Si2 C33 110.94(12)
C32 Si2 C33 109.73(15)
C31 Si2 C33 106.12(16)
C4 C1 C3 110.6(3)
C4 C1 C2 107.5(3)
C3 C1 C2 108.4(4)
C4 C1 P1 115.0(2)
C3 C1 P1 109.9(2)
C2 C1 P1 105.1(2)
C9 N1 P1 117.72(16)
C1 C2 H2A 109.5
C1 C2 H2B 109.5
H2A C2 H2B 109.5
C1 C2 H2C 109.5
H2A C2 H2C 109.5
H2B C2 H2C 109.5
Si1 N3 Si2 124.65(11)
Si1 N3 Co1 114.26(10)
Si2 N3 Co1 120.25(11)
C1 C3 H3A 109.5
C1 C3 H3B 109.5
H3A C3 H3B 109.5
C1 C3 H3C 109.5
H3A C3 H3C 109.5
H3B C3 H3C 109.5
C1 C4 H4A 109.5
C1 C4 H4B 109.5
H4A C4 H4B 109.5
C1 C4 H4C 109.5
H4A C4 H4C 109.5
H4B C4 H4C 109.5
C7 C5 C6 111.1(3)
C7 C5 C8 109.5(3)
C6 C5 C8 106.9(3)
C7 C5 P1 112.1(2)
C6 C5 P1 112.8(2)
C8 C5 P1 103.93(19)
C5 C6 H6A 109.5
C5 C6 H6B 109.5
H6A C6 H6B 109.5
C5 C6 H6C 109.5
H6A C6 H6C 109.5
H6B C6 H6C 109.5
C5 C7 H7A 109.5
C5 C7 H7B 109.5
H7A C7 H7B 109.5
C5 C7 H7C 109.5
H7A C7 H7C 109.5
H7B C7 H7C 109.5
C5 C8 H8A 109.5
C5 C8 H8B 109.5
H8A C8 H8B 109.5
C5 C8 H8C 109.5
H8A C8 H8C 109.5
H8B C8 H8C 109.5
N1 C9 N2 123.7(2)
N1 C9 C10 113.7(2)
N2 C9 C10 122.5(2)
C15 C10 C11 118.7(2)
C15 C10 C9 123.6(2)
C11 C10 C9 117.6(2)
C12 C11 C10 121.0(3)
C12 C11 H11 119.5
C10 C11 H11 119.5
C13 C12 C11 120.0(3)
C13 C12 H12 120.0
C11 C12 H12 120.0
C12 C13 C14 120.3(3)
C12 C13 H13 119.9
C14 C13 H13 119.9
C13 C14 C15 120.3(3)
C13 C14 H14 119.9
C15 C14 H14 119.9
C10 C15 C14 119.6(3)
C10 C15 H15 120.2
C14 C15 H15 120.2
C17 C16 C21 120.2(2)
C17 C16 N2 121.5(2)
C21 C16 N2 118.0(2)
C18 C17 C16 118.2(2)
C18 C17 C22 117.6(2)
C16 C17 C22 124.2(2)
C19 C18 C17 122.0(2)
C19 C18 H18 119.0
C17 C18 H18 119.0
C18 C19 C20 119.5(2)
C18 C19 H19 120.2
C20 C19 H19 120.2
C19 C20 C21 121.6(2)
C19 C20 H20 119.2
C21 C20 H20 119.2
C20 C21 C16 118.5(2)
C20 C21 C25 119.2(2)
C16 C21 C25 122.3(2)
C17 C22 C24 111.4(2)
C17 C22 C23 111.3(2)
C24 C22 C23 109.8(2)
C17 C22 H22 108.1
C24 C22 H22 108.1
C23 C22 H22 108.1
C22 C23 H23A 109.5
C22 C23 H23B 109.5
H23A C23 H23B 109.5
C22 C23 H23C 109.5
H23A C23 H23C 109.5
H23B C23 H23C 109.5
C22 C24 H24A 109.5
C22 C24 H24B 109.5
H24A C24 H24B 109.5
C22 C24 H24C 109.5
H24A C24 H24C 109.5
H24B C24 H24C 109.5
C26 C25 C27 110.3(3)
C26 C25 C21 111.1(3)
C27 C25 C21 113.3(2)
C26 C25 H25 107.3
C27 C25 H25 107.3
C21 C25 H25 107.3
C25 C26 H26A 109.5
C25 C26 H26B 109.5
H26A C26 H26B 109.5
C25 C26 H26C 109.5
H26A C26 H26C 109.5
H26B C26 H26C 109.5
C25 C27 H27A 109.5
C25 C27 H27B 109.5
H27A C27 H27B 109.5
C25 C27 H27C 109.5
H27A C27 H27C 109.5
H27B C27 H27C 109.5
Si1 C28 H28A 109.5
Si1 C28 H28B 109.5
H28A C28 H28B 109.5
Si1 C28 H28C 109.5
H28A C28 H28C 109.5
H28B C28 H28C 109.5
Si1 C29 H29A 109.5
Si1 C29 H29B 109.5
H29A C29 H29B 109.5
Si1 C29 H29C 109.5
H29A C29 H29C 109.5
H29B C29 H29C 109.5
Si1 C30 H30A 109.5
Si1 C30 H30B 109.5
H30A C30 H30B 109.5
Si1 C30 H30C 109.5
H30A C30 H30C 109.5
H30B C30 H30C 109.5
Si2 C31 H31A 109.5
Si2 C31 H31B 109.5
H31A C31 H31B 109.5
Si2 C31 H31C 109.5
H31A C31 H31C 109.5
H31B C31 H31C 109.5
Si2 C32 H32A 109.5
Si2 C32 H32B 109.5
H32A C32 H32B 109.5
Si2 C32 H32C 109.5
H32A C32 H32C 109.5
H32B C32 H32C 109.5
Si2 C33 H33A 109.5
Si2 C33 H33B 109.5
H33A C33 H33B 109.5
Si2 C33 H33C 109.5
H33A C33 H33C 109.5
H33B C33 H33C 109.5
N6 Co2 N5 140.89(8)
N6 Co2 P2 136.78(7)
N5 Co2 P2 81.23(5)
N6 Co2 Si3 34.29(6)
N5 Co2 Si3 122.77(6)
P2 Co2 Si3 144.51(3)
N4 P2 C38 102.47(12)
N4 P2 C34 103.26(11)
C38 P2 C34 113.71(14)
N4 P2 Co2 99.15(7)
C38 P2 Co2 114.43(10)
C34 P2 Co2 120.01(10)
N6 Si3 C65 114.37(13)
N6 Si3 C64 114.31(13)
C65 Si3 C64 107.65(14)
N6 Si3 C66 105.78(12)
C65 Si3 C66 107.81(14)
C64 Si3 C66 106.45(17)
N6 Si3 Co2 38.44(7)
C65 Si3 Co2 133.12(10)
C64 Si3 Co2 118.43(10)
C66 Si3 Co2 68.02(9)
N6 Si4 C62 112.40(12)
N6 Si4 C63 110.96(13)
C62 Si4 C63 107.81(15)
N6 Si4 C61 111.09(14)
C62 Si4 C61 106.41(15)
C63 Si4 C61 107.94(16)
C42 N4 P2 117.25(16)
C42 N5 C49 124.86(19)
C42 N5 Co2 119.19(15)
C49 N5 Co2 115.13(14)
Si3 N6 Si4 123.24(12)
Si3 N6 Co2 107.27(10)
Si4 N6 Co2 129.28(12)
C35 C34 C36 110.1(3)
C35 C34 C37 109.9(3)
C36 C34 C37 107.2(3)
C35 C34 P2 111.4(2)
C36 C34 P2 104.81(19)
C37 C34 P2 113.3(2)
C34 C35 H35A 109.5
C34 C35 H35B 109.5
H35A C35 H35B 109.5
C34 C35 H35C 109.5
H35A C35 H35C 109.5
H35B C35 H35C 109.5
C34 C36 H36A 109.5
C34 C36 H36B 109.5
H36A C36 H36B 109.5
C34 C36 H36C 109.5
H36A C36 H36C 109.5
H36B C36 H36C 109.5
C34 C37 H37A 109.5
C34 C37 H37B 109.5
H37A C37 H37B 109.5
C34 C37 H37C 109.5
H37A C37 H37C 109.5
H37B C37 H37C 109.5
C41 C38 C40 109.1(3)
C41 C38 C39 108.8(3)
C40 C38 C39 110.4(3)
C41 C38 P2 103.91(19)
C40 C38 P2 110.9(2)
C39 C38 P2 113.5(2)
C38 C39 H39A 109.5
C38 C39 H39B 109.5
H39A C39 H39B 109.5
C38 C39 H39C 109.5
H39A C39 H39C 109.5
H39B C39 H39C 109.5
C38 C40 H40A 109.5
C38 C40 H40B 109.5
H40A C40 H40B 109.5
C38 C40 H40C 109.5
H40A C40 H40C 109.5
H40B C40 H40C 109.5
C38 C41 H41A 109.5
C38 C41 H41B 109.5
H41A C41 H41B 109.5
C38 C41 H41C 109.5
H41A C41 H41C 109.5
H41B C41 H41C 109.5
N4 C42 N5 123.0(2)
N4 C42 C43 113.7(2)
N5 C42 C43 123.2(2)
C48 C43 C44 118.1(2)
C48 C43 C42 118.2(2)
C44 C43 C42 123.7(2)
C45 C44 C43 120.4(2)
C45 C44 H44 119.8
C43 C44 H44 119.8
C46 C45 C44 120.5(2)
C46 C45 H45 119.7
C44 C45 H45 119.7
C45 C46 C47 119.4(2)
C45 C46 H46 120.3
C47 C46 H46 120.3
C48 C47 C46 120.5(2)
C48 C47 H47 119.8
C46 C47 H47 119.8
C47 C48 C43 121.1(2)
C47 C48 H48 119.5
C43 C48 H48 119.5
C54 C49 C50 120.2(2)
C54 C49 N5 122.1(2)
C50 C49 N5 117.2(2)
C51 C50 C49 118.5(2)
C51 C50 C55 120.0(2)
C49 C50 C55 121.5(2)
C50 C51 C52 121.7(2)
C50 C51 H51 119.1
C52 C51 H51 119.1
C53 C52 C51 119.6(2)
C53 C52 H52 120.2
C51 C52 H52 120.2
C52 C53 C54 121.7(2)
C52 C53 H53 119.2
C54 C53 H53 119.2
C53 C54 C49 118.2(2)
C53 C54 C58 117.4(2)
C49 C54 C58 124.4(2)
C56 C55 C57 109.2(2)
C56 C55 C50 112.6(2)
C57 C55 C50 114.9(2)
C56 C55 H55 106.5
C57 C55 H55 106.5
C50 C55 H55 106.5
C55 C56 H56A 109.5
C55 C56 H56B 109.5
H56A C56 H56B 109.5
C55 C56 H56C 109.5
H56A C56 H56C 109.5
H56B C56 H56C 109.5
C55 C57 H57A 109.5
C55 C57 H57B 109.5
H57A C57 H57B 109.5
C55 C57 H57C 109.5
H57A C57 H57C 109.5
H57B C57 H57C 109.5
C54 C58 C60 112.2(2)
C54 C58 C59 110.8(2)
C60 C58 C59 109.7(2)
C54 C58 H58 108.0
C60 C58 H58 108.0
C59 C58 H58 108.0
C58 C59 H59A 109.5
C58 C59 H59B 109.5
H59A C59 H59B 109.5
C58 C59 H59C 109.5
H59A C59 H59C 109.5
H59B C59 H59C 109.5
C58 C60 H60A 109.5
C58 C60 H60B 109.5
H60A C60 H60B 109.5
C58 C60 H60C 109.5
H60A C60 H60C 109.5
H60B C60 H60C 109.5
Si4 C61 H61A 109.5
Si4 C61 H61B 109.5
H61A C61 H61B 109.5
Si4 C61 H61C 109.5
H61A C61 H61C 109.5
H61B C61 H61C 109.5
Si4 C62 H62A 109.5
Si4 C62 H62B 109.5
H62A C62 H62B 109.5
Si4 C62 H62C 109.5
H62A C62 H62C 109.5
H62B C62 H62C 109.5
Si4 C63 H63A 109.5
Si4 C63 H63B 109.5
H63A C63 H63B 109.5
Si4 C63 H63C 109.5
H63A C63 H63C 109.5
H63B C63 H63C 109.5
Si3 C64 H64A 109.5
Si3 C64 H64B 109.5
H64A C64 H64B 109.5
Si3 C64 H64C 109.5
H64A C64 H64C 109.5
H64B C64 H64C 109.5
Si3 C65 H65A 109.5
Si3 C65 H65B 109.5
H65A C65 H65B 109.5
Si3 C65 H65C 109.5
H65A C65 H65C 109.5
H65B C65 H65C 109.5
Si3 C66 H66A 109.5
Si3 C66 H66B 109.5
H66A C66 H66B 109.5
Si3 C66 H66C 109.5
H66A C66 H66C 109.5
H66B C66 H66C 109.5

loop_
_geom_bond_atom_site_label_1
_geom_bond_atom_site_label_2
_geom_bond_distance
Co1 N3 1.8939(19)
Co1 N2 1.9762(18)
Co1 P1 2.3873(7)
P1 N1 1.674(2)
P1 C1 1.867(3)
P1 C5 1.867(3)
N2 C9 1.351(3)
N2 C16 1.429(3)
Si1 N3 1.712(2)
Si1 C30 1.860(3)
Si1 C28 1.862(3)
Si1 C29 1.863(3)
Si2 N3 1.715(2)
Si2 C32 1.862(3)
Si2 C31 1.867(3)
Si2 C33 1.868(3)
C1 C4 1.500(4)
C1 C3 1.503(4)
C1 C2 1.518(5)
N1 C9 1.316(3)
C2 H2A 0.9800
C2 H2B 0.9800
C2 H2C 0.9800
C3 H3A 0.9800
C3 H3B 0.9800
C3 H3C 0.9800
C4 H4A 0.9800
C4 H4B 0.9800
C4 H4C 0.9800
C5 C7 1.518(4)
C5 C6 1.519(4)
C5 C8 1.523(4)
C6 H6A 0.9800
C6 H6B 0.9800
C6 H6C 0.9800
C7 H7A 0.9800
C7 H7B 0.9800
C7 H7C 0.9800
C8 H8A 0.9800
C8 H8B 0.9800
C8 H8C 0.9800
C9 C10 1.503(3)
C10 C15 1.389(3)
C10 C11 1.395(4)
C11 C12 1.371(4)
C11 H11 0.9500
C12 C13 1.370(4)
C12 H12 0.9500
C13 C14 1.376(4)
C13 H13 0.9500
C14 C15 1.395(4)
C14 H14 0.9500
C15 H15 0.9500
C16 C17 1.411(3)
C16 C21 1.411(3)
C17 C18 1.389(3)
C17 C22 1.522(3)
C18 C19 1.371(4)
C18 H18 0.9500
C19 C20 1.373(4)
C19 H19 0.9500
C20 C21 1.392(3)
C20 H20 0.9500
C21 C25 1.524(4)
C22 C24 1.525(3)
C22 C23 1.539(3)
C22 H22 1.0000
C23 H23A 0.9800
C23 H23B 0.9800
C23 H23C 0.9800
C24 H24A 0.9800
C24 H24B 0.9800
C24 H24C 0.9800
C25 C26 1.509(4)
C25 C27 1.512(4)
C25 H25 1.0000
C26 H26A 0.9800
C26 H26B 0.9800
C26 H26C 0.9800
C27 H27A 0.9800
C27 H27B 0.9800
C27 H27C 0.9800
C28 H28A 0.9800
C28 H28B 0.9800
C28 H28C 0.9800
C29 H29A 0.9800
C29 H29B 0.9800
C29 H29C 0.9800
C30 H30A 0.9800
C30 H30B 0.9800
C30 H30C 0.9800
C31 H31A 0.9800
C31 H31B 0.9800
C31 H31C 0.9800
C32 H32A 0.9800
C32 H32B 0.9800
C32 H32C 0.9800
C33 H33A 0.9800
C33 H33B 0.9800
C33 H33C 0.9800
Co2 N6 1.8927(19)
Co2 N5 1.9881(18)
Co2 P2 2.3615(7)
Co2 Si3 2.9070(8)
P2 N4 1.675(2)
P2 C38 1.849(3)
P2 C34 1.862(3)
Si3 N6 1.715(2)
Si3 C65 1.865(3)
Si3 C64 1.865(3)
Si3 C66 1.869(3)
Si4 N6 1.715(2)
Si4 C62 1.866(3)
Si4 C63 1.868(3)
Si4 C61 1.877(3)
N4 C42 1.321(3)
N5 C42 1.350(3)
N5 C49 1.423(3)
C34 C35 1.515(4)
C34 C36 1.532(5)
C34 C37 1.539(4)
C35 H35A 0.9800
C35 H35B 0.9800
C35 H35C 0.9800
C36 H36A 0.9800
C36 H36B 0.9800
C36 H36C 0.9800
C37 H37A 0.9800
C37 H37B 0.9800
C37 H37C 0.9800
C38 C41 1.531(4)
C38 C40 1.532(4)
C38 C39 1.535(4)
C39 H39A 0.9800
C39 H39B 0.9800
C39 H39C 0.9800
C40 H40A 0.9800
C40 H40B 0.9800
C40 H40C 0.9800
C41 H41A 0.9800
C41 H41B 0.9800
C41 H41C 0.9800
C42 C43 1.498(3)
C43 C48 1.390(3)
C43 C44 1.396(3)
C44 C45 1.386(3)
C44 H44 0.9500
C45 C46 1.377(4)
C45 H45 0.9500
C46 C47 1.379(4)
C46 H46 0.9500
C47 C48 1.375(3)
C47 H47 0.9500
C48 H48 0.9500
C49 C54 1.410(3)
C49 C50 1.416(3)
C50 C51 1.379(3)
C50 C55 1.521(3)
C51 C52 1.381(4)
C51 H51 0.9500
C52 C53 1.370(4)
C52 H52 0.9500
C53 C54 1.395(3)
C53 H53 0.9500
C54 C58 1.525(3)
C55 C56 1.505(4)
C55 C57 1.516(4)
C55 H55 1.0000
C56 H56A 0.9800
C56 H56B 0.9800
C56 H56C 0.9800
C57 H57A 0.9800
C57 H57B 0.9800
C57 H57C 0.9800
C58 C60 1.532(3)
C58 C59 1.533(3)
C58 H58 1.0000
C59 H59A 0.9800
C59 H59B 0.9800
C59 H59C 0.9800
C60 H60A 0.9800
C60 H60B 0.9800
C60 H60C 0.9800
C61 H61A 0.9800
C61 H61B 0.9800
C61 H61C 0.9800
C62 H62A 0.9800
C62 H62B 0.9800
C62 H62C 0.9800
C63 H63A 0.9800
C63 H63B 0.9800
C63 H63C 0.9800
C64 H64A 0.9800
C64 H64B 0.9800
C64 H64C 0.9800
C65 H65A 0.9800
C65 H65B 0.9800
C65 H65C 0.9800
C66 H66A 0.9800
C66 H66B 0.9800
C66 H66C 0.9800

loop_
_geom_torsion_atom_site_label_1
_geom_torsion_atom_site_label_2
_geom_torsion_atom_site_label_3
_geom_torsion_atom_site_label_4
_geom_torsion
N3 Co1 P1 N1 -176.49(11)
N2 Co1 P1 N1 2.60(9)
N3 Co1 P1 C1 73.77(13)
N2 Co1 P1 C1 -107.13(11)
N3 Co1 P1 C5 -68.59(14)
N2 Co1 P1 C5 110.50(12)
N3 Co1 N2 C9 174.71(16)
P1 Co1 N2 C9 -4.07(16)
N3 Co1 N2 C16 -14.4(2)
P1 Co1 N2 C16 166.83(16)
N1 P1 C1 C4 54.0(3)
C5 P1 C1 C4 -54.3(3)
Co1 P1 C1 C4 159.4(2)
N1 P1 C1 C3 179.6(3)
C5 P1 C1 C3 71.3(3)
Co1 P1 C1 C3 -75.0(3)
N1 P1 C1 C2 -64.0(3)
C5 P1 C1 C2 -172.3(3)
Co1 P1 C1 C2 41.4(3)
C1 P1 N1 C9 114.51(19)
C5 P1 N1 C9 -127.64(19)
Co1 P1 N1 C9 -1.27(19)
C30 Si1 N3 Si2 -179.55(17)
C28 Si1 N3 Si2 -60.4(2)
C29 Si1 N3 Si2 61.8(2)
C30 Si1 N3 Co1 -10.04(19)
C28 Si1 N3 Co1 109.16(16)
C29 Si1 N3 Co1 -128.73(16)
C32 Si2 N3 Si1 -153.33(15)
C31 Si2 N3 Si1 -34.6(2)
C33 Si2 N3 Si1 84.83(18)
C32 Si2 N3 Co1 37.75(17)
C31 Si2 N3 Co1 156.45(15)
C33 Si2 N3 Co1 -84.09(16)
N2 Co1 N3 Si1 64.79(19)
P1 Co1 N3 Si1 -116.84(9)
N2 Co1 N3 Si2 -125.20(14)
P1 Co1 N3 Si2 53.18(15)
N1 P1 C5 C7 -176.9(3)
C1 P1 C5 C7 -65.7(3)
Co1 P1 C5 C7 76.2(3)
N1 P1 C5 C6 -50.6(2)
C1 P1 C5 C6 60.6(3)
Co1 P1 C5 C6 -157.4(2)
N1 P1 C5 C8 64.8(2)
C1 P1 C5 C8 176.0(2)
Co1 P1 C5 C8 -42.0(2)
P1 N1 C9 N2 -1.9(3)
P1 N1 C9 C10 177.04(16)
C16 N2 C9 N1 -165.4(2)
Co1 N2 C9 N1 4.8(3)
C16 N2 C9 C10 15.8(3)
Co1 N2 C9 C10 -173.98(17)
N1 C9 C10 C15 -147.1(2)
N2 C9 C10 C15 31.8(4)
N1 C9 C10 C11 30.6(3)
N2 C9 C10 C11 -150.5(2)
C15 C10 C11 C12 -2.0(4)
C9 C10 C11 C12 -179.8(3)
C10 C11 C12 C13 2.0(5)
C11 C12 C13 C14 -0.8(5)
C12 C13 C14 C15 -0.4(5)
C11 C10 C15 C14 0.7(4)
C9 C10 C15 C14 178.4(2)
C13 C14 C15 C10 0.4(4)
C9 N2 C16 C17 57.6(3)
Co1 N2 C16 C17 -112.8(2)
C9 N2 C16 C21 -128.2(2)
Co1 N2 C16 C21 61.4(2)
C21 C16 C17 C18 -0.7(3)
N2 C16 C17 C18 173.3(2)
C21 C16 C17 C22 -179.2(2)
N2 C16 C17 C22 -5.1(3)
C16 C17 C18 C19 0.3(4)
C22 C17 C18 C19 178.9(2)
C17 C18 C19 C20 0.3(4)
C18 C19 C20 C21 -0.6(4)
C19 C20 C21 C16 0.1(4)
C19 C20 C21 C25 179.0(2)
C17 C16 C21 C20 0.5(3)
N2 C16 C21 C20 -173.8(2)
C17 C16 C21 C25 -178.3(2)
N2 C16 C21 C25 7.4(3)
C18 C17 C22 C24 -65.0(3)
C16 C17 C22 C24 113.4(3)
C18 C17 C22 C23 57.8(3)
C16 C17 C22 C23 -123.7(3)
C20 C21 C25 C26 -84.1(3)
C16 C21 C25 C26 94.7(3)
C20 C21 C25 C27 40.7(3)
C16 C21 C25 C27 -140.5(3)
N6 Co2 P2 N4 165.83(12)
N5 Co2 P2 N4 -3.38(9)
Si3 Co2 P2 N4 -140.02(8)
N6 Co2 P2 C38 57.58(14)
N5 Co2 P2 C38 -111.64(11)
Si3 Co2 P2 C38 111.72(11)
N6 Co2 P2 C34 -82.98(14)
N5 Co2 P2 C34 107.80(12)
Si3 Co2 P2 C34 -28.84(12)
N5 Co2 Si3 N6 133.95(13)
P2 Co2 Si3 N6 -99.86(12)
N6 Co2 Si3 C65 74.30(17)
N5 Co2 Si3 C65 -151.75(15)
P2 Co2 Si3 C65 -25.56(15)
N6 Co2 Si3 C64 -94.06(17)
N5 Co2 Si3 C64 39.89(15)
P2 Co2 Si3 C64 166.08(14)
N6 Co2 Si3 C66 168.54(17)
N5 Co2 Si3 C66 -57.51(14)
P2 Co2 Si3 C66 68.68(13)
C38 P2 N4 C42 120.9(2)
C34 P2 N4 C42 -120.8(2)
Co2 P2 N4 C42 3.17(19)
N6 Co2 N5 C42 -164.44(16)
P2 Co2 N5 C42 3.84(15)
Si3 Co2 N5 C42 155.54(14)
N6 Co2 N5 C49 25.4(2)
P2 Co2 N5 C49 -166.28(15)
Si3 Co2 N5 C49 -14.58(17)
C65 Si3 N6 Si4 45.68(19)
C64 Si3 N6 Si4 -79.06(19)
C66 Si3 N6 Si4 164.16(16)
Co2 Si3 N6 Si4 175.2(2)
C65 Si3 N6 Co2 -129.52(12)
C64 Si3 N6 Co2 105.74(15)
C66 Si3 N6 Co2 -11.03(16)
C62 Si4 N6 Si3 154.94(15)
C63 Si4 N6 Si3 -84.25(18)
C61 Si4 N6 Si3 35.83(19)
C62 Si4 N6 Co2 -31.0(2)
C63 Si4 N6 Co2 89.82(18)
C61 Si4 N6 Co2 -150.10(16)
N5 Co2 N6 Si3 -73.69(16)
P2 Co2 N6 Si3 123.36(9)
N5 Co2 N6 Si4 111.50(16)
P2 Co2 N6 Si4 -51.45(19)
Si3 Co2 N6 Si4 -174.8(2)
N4 P2 C34 C35 -168.3(2)
C38 P2 C34 C35 -58.1(3)
Co2 P2 C34 C35 82.7(3)
N4 P2 C34 C36 72.7(2)
C38 P2 C34 C36 -177.1(2)
Co2 P2 C34 C36 -36.3(2)
N4 P2 C34 C37 -43.9(3)
C38 P2 C34 C37 66.4(3)
Co2 P2 C34 C37 -152.8(2)
N4 P2 C38 C41 -56.9(2)
C34 P2 C38 C41 -167.6(2)
Co2 P2 C38 C41 49.3(2)
N4 P2 C38 C40 -174.0(2)
C34 P2 C38 C40 75.3(3)
Co2 P2 C38 C40 -67.8(2)
N4 P2 C38 C39 61.1(3)
C34 P2 C38 C39 -49.6(3)
Co2 P2 C38 C39 167.3(2)
P2 N4 C42 N5 -0.7(3)
P2 N4 C42 C43 -178.66(15)
C49 N5 C42 N4 166.0(2)
Co2 N5 C42 N4 -3.1(3)
C49 N5 C42 C43 -16.2(3)
Co2 N5 C42 C43 174.68(16)
N4 C42 C43 C48 -27.1(3)
N5 C42 C43 C48 154.9(2)
N4 C42 C43 C44 150.3(2)
N5 C42 C43 C44 -27.6(3)
C48 C43 C44 C45 0.3(4)
C42 C43 C44 C45 -177.2(2)
C43 C44 C45 C46 -1.1(4)
C44 C45 C46 C47 1.2(4)
C45 C46 C47 C48 -0.5(4)
C46 C47 C48 C43 -0.3(4)
C44 C43 C48 C47 0.4(4)
C42 C43 C48 C47 178.0(2)
C42 N5 C49 C54 -60.1(3)
Co2 N5 C49 C54 109.4(2)
C42 N5 C49 C50 127.3(2)
Co2 N5 C49 C50 -63.2(2)
C54 C49 C50 C51 -1.8(3)
N5 C49 C50 C51 170.9(2)
C54 C49 C50 C55 177.2(2)
N5 C49 C50 C55 -10.1(3)
C49 C50 C51 C52 1.3(4)
C55 C50 C51 C52 -177.7(2)
C50 C51 C52 C53 0.3(4)
C51 C52 C53 C54 -1.4(4)
C52 C53 C54 C49 0.9(4)
C52 C53 C54 C58 -179.0(2)
C50 C49 C54 C53 0.8(3)
N5 C49 C54 C53 -171.6(2)
C50 C49 C54 C58 -179.4(2)
N5 C49 C54 C58 8.3(3)
C51 C50 C55 C56 100.8(3)
C49 C50 C55 C56 -78.1(3)
C51 C50 C55 C57 -25.0(3)
C49 C50 C55 C57 156.0(2)
C53 C54 C58 C60 61.2(3)
C49 C54 C58 C60 -118.6(3)
C53 C54 C58 C59 -61.7(3)
C49 C54 C58 C59 118.5(3)
